data_7719662
loop_
_publ_author_name
'Langwald, Jan'
'Gomila, Rosa M.'
'van Gerven, David'
'Frontera, Antonio'
'Wickleder, Mathias S.'

_publ_section_title
;
 Introducing (inter-)halogen polysulfates - a study on the influence of
 halogen bonding on weakly coordinating anions.
;
_journal_issue 43
_journal_name_full 'Dalton transactions (Cambridge, England : 2003)'
_journal_page_first 16095
_journal_page_last 16105
_journal_paper_doi 10.1039/d5dt02088c
_journal_volume 54
_journal_year 2025
_chemical_absolute_configuration ad
_chemical_formula_moiety '4(I3), 2(O13 S4), O3 S'
_chemical_formula_sum 'I12 O29 S9'
_chemical_formula_weight 2275.34
_chemical_melting_point ?
_chemical_properties_physical Moisture-sensitive
_space_group_crystal_system monoclinic
_space_group_IT_number 9
_space_group_name_Hall 'C -2yc'
_space_group_name_H-M_alt 'C 1 c 1'
_atom_sites_solution_primary dual
_audit_creation_date 2024-07-02
_audit_creation_method
;FinalCif V144 by Daniel Kratzert, Freiburg 2024, 
https://dkratzert.de/finalcif.html
;
_audit_update_record
;
2024-11-27 deposited with the CCDC.	2025-09-30 downloaded from the CCDC.
;
_cell_angle_alpha 90
_cell_angle_beta 103.504(2)
_cell_angle_gamma 90
_cell_formula_units_Z 4
_cell_length_a 15.3560(8)
_cell_length_b 13.9160(8)
_cell_length_c 20.8785(13)
_cell_measurement_reflns_used 9639
_cell_measurement_temperature 100.00
_cell_measurement_theta_max 31.532
_cell_measurement_theta_min 2.377
_cell_volume 4338.3(4)
_computing_cell_refinement 'SAINT V8.40B (?, 2016)'
_computing_data_reduction 'SAINT V8.40B (?, 2016)'
_computing_molecular_graphics 'Olex2 1.5 (Dolomanov et al., 2009)'
_computing_publication_material 'Olex2 1.5 (Dolomanov et al., 2009)'
_computing_structure_refinement 'XL  (Sheldrick, 2008)'
_computing_structure_solution 'SHELXT  (Sheldrick, 2015)'
_diffrn_ambient_environment N2
_diffrn_ambient_temperature 100.00
_diffrn_detector CPAD
_diffrn_detector_area_resol_mean 7.41
_diffrn_detector_type 'Bruker PHOTON III'
_diffrn_measured_fraction_theta_full 1.000
_diffrn_measured_fraction_theta_max 0.989
_diffrn_measurement_device 'three-circle diffractometer'
_diffrn_measurement.device 'KAPPA diffractometer'

_diffrn_measurement_device_type Bruker_D8_Venture
_diffrn_measurement_method '\f and \w scans'
_diffrn_measurement_specimen_support 'MiTeGen micromount'
_diffrn_radiation_monochromator 'multilayer mirror'
_diffrn_radiation_type MoK\a
_diffrn_radiation.type 'Mo K\a'

_diffrn_radiation_wavelength 0.71073
_diffrn_reflns_av_R_equivalents 0.0468
_diffrn_reflns_av_unetI/netI 0.0408
_diffrn_reflns_Laue_measured_fraction_full 1.000
_diffrn_reflns_Laue_measured_fraction_max 0.989
_diffrn_reflns_limit_h_max 19
_diffrn_reflns_limit_h_min -22
_diffrn_reflns_limit_k_max 20
_diffrn_reflns_limit_k_min -19
_diffrn_reflns_limit_l_max 29
_diffrn_reflns_limit_l_min -30
_diffrn_reflns_number 67302
_diffrn_reflns_point_group_measured_fraction_full 0.971
_diffrn_reflns_point_group_measured_fraction_max 0.878
_diffrn_reflns_theta_full 25.242
_diffrn_reflns_theta_max 31.544
_diffrn_reflns_theta_min 2.000
_diffrn_source 'microfocus sealed tube'
_diffrn_source_current 1.4
_diffrn_source_power 0.07
_diffrn_source_type 'INCOATEC I\mS 3.0'
_diffrn_source_voltage 50.0
_exptl_absorpt_coefficient_mu 9.081
_exptl_absorpt_correction_T_max 0.7462
_exptl_absorpt_correction_T_min 0.3270
_exptl_absorpt_correction_type multi-scan
_exptl_absorpt_process_details
;
SADABS-2016/2 (Bruker,2016/2) was used for absorption correction.
wR2(int) was 0.1346 before and 0.0708 after correction.
The Ratio of minimum to maximum transmission is 0.4382.
The \l/2 correction factor is Not present.
;
_exptl_crystal_colour 'metallic dark red'
_exptl_crystal_colour_lustre metallic
_exptl_crystal_colour_modifier dark
_exptl_crystal_colour_primary red
_exptl_crystal_density_diffrn 3.484
_exptl_crystal_density_meas ?
_exptl_crystal_density_method 'not measured'
_exptl_crystal_description plate
_exptl_crystal_F_000 4048
_exptl_crystal_size_max 0.25
_exptl_crystal_size_mid 0.22
_exptl_crystal_size_min 0.12
_refine_diff_density_max 2.269
_refine_diff_density_min -1.645
_refine_diff_density_rms 0.309
_refine_ls_abs_structure_details
;
 Flack x determined using 4986 quotients [(I+)-(I-)]/[(I+)+(I-)]
 (Parsons, Flack and Wagner, Acta Cryst. B69 (2013) 249-259).
;
_refine_ls_abs_structure_Flack 0.039(8)
_refine_ls_extinction_method none
_refine_ls_goodness_of_fit_ref 1.194
_refine_ls_hydrogen_treatment undef
_refine_ls_matrix_type full
_refine_ls_number_parameters 451
_refine_ls_number_reflns 12738
_refine_ls_number_restraints 2
_refine_ls_restrained_S_all 1.194
_refine_ls_R_factor_all 0.0409
_refine_ls_R_factor_gt 0.0387
_refine_ls_shift/su_max 0.000
_refine_ls_shift/su_mean 0.000
_refine_ls_structure_factor_coef Fsqd
_refine_ls_weighting_details 'w=1/[\s^2^(Fo^2^)+127.4487P] where P=(Fo^2^+2Fc^2^)/3'
_refine_ls_weighting_scheme calc
_refine_ls_wR_factor_gt 0.0832
_refine_ls_wR_factor_ref 0.0838
_reflns_Friedel_coverage 0.774
_reflns_Friedel_fraction_full 0.942
_reflns_Friedel_fraction_max 0.767
_reflns_number_gt 12353
_reflns_number_total 12738
_reflns_threshold_expression 'I > 2\s(I)'
_cod_data_source_file d5dt02088c2.cif
_cod_data_source_block mo_langwald_jl_079
_cod_depositor_comments
;
The following automatic conversions were performed:

data item '_chemical_melting_point' value 'not measured' was changed
to '?' -- the value is undefined or not given.

data item '_exptl_crystal_density_meas' value 'not measured' was
changed to '?' -- the value is perceived as not measured.

Automatic conversion script
Id: cif_fix_values 8170 2020-07-09 18:12:32Z antanas 

 Adding full bibliography for 7719658--7719662.cif.
;
_cod_database_code 7719662
_diffrn_measurement_device_typ 'Bruker D8 VENTURE dual wavelength Mo/Ag'
_olex2_refinement_description
;
;
_olex2_submission_special_instructions 'No special instructions were received'
_shelx_shelxl_version_number 2019/1
_shelx_space_group_comment
;
The symmetry employed for this shelxl refinement is uniquely defined
by the following loop, which should always be used as a source of
symmetry information in preference to the above space-group names.
They are only intended as comments.
;
_shelx_estimated_absorpt_t_min 0.210
_shelx_estimated_absorpt_t_max 0.409
_diffrn_measurement_ambient_temperature_device_make 'Oxford Cryostream 800'

loop_
_space_group_symop_operation_xyz
'x, y, z'
'x, -y, z+1/2'
'x+1/2, y+1/2, z'
'x+1/2, -y+1/2, z+1/2'

loop_
_atom_site_label
_atom_site_type_symbol
_atom_site_fract_x
_atom_site_fract_y
_atom_site_fract_z
_atom_site_U_iso_or_equiv
_atom_site_adp_type
_atom_site_occupancy
_atom_site_site_symmetry_order
_atom_site_calc_flag
_atom_site_refinement_flags_posn
_atom_site_refinement_flags_adp
_atom_site_refinement_flags_occupancy
_atom_site_disorder_assembly
_atom_site_disorder_group
I1 I 0.44208(5) 0.26732(5) 0.32635(4) 0.01127(12) Uani 1 1 d . . . . .
I12 I 0.68797(5) 0.66687(5) 0.66848(4) 0.01381(14) Uani 1 1 d . . . . .
I10 I 0.53907(5) 0.77677(5) 0.64413(4) 0.01568(15) Uani 1 1 d . . . . .
I2 I 0.31161(5) 0.39074(5) 0.33573(4) 0.01445(14) Uani 1 1 d . . . . .
I4 I 0.57657(5) 0.16244(5) 0.65211(4) 0.01461(15) Uani 1 1 d . . . . .
I3 I 0.56821(5) 0.39832(5) 0.31906(4) 0.01423(14) Uani 1 1 d . . . . .
I11 I 0.40791(5) 0.64563(5) 0.62887(4) 0.01474(14) Uani 1 1 d . . . . .
I6 I 0.71093(5) 0.29001(5) 0.67365(4) 0.01273(13) Uani 1 1 d . . . . .
I5 I 0.43985(5) 0.28040(5) 0.65608(4) 0.01668(15) Uani 1 1 d . . . . .
I8 I 0.30828(5) 0.68758(5) 0.35731(4) 0.01661(15) Uani 1 1 d . . . . .
I7 I 0.43640(5) 0.81937(5) 0.35459(5) 0.01915(16) Uani 1 1 d . . . . .
I9 I 0.56703(6) 0.69630(6) 0.34645(6) 0.0325(2) Uani 1 1 d . . . . .
S1 S 0.10253(19) 0.53645(19) 0.33044(15) 0.0123(5) Uani 1 1 d . . . . .
S8 S 0.87103(18) 0.48473(18) 0.66687(14) 0.0107(5) Uani 1 1 d . . . . .
S7 S 0.78799(19) 0.44144(19) 0.53061(13) 0.0126(5) Uani 1 1 d . . . . .
S4 S 0.23890(19) 0.45638(18) 0.64795(14) 0.0117(5) Uani 1 1 d . . . . .
S6 S 0.8167(2) 0.6233(2) 0.47557(14) 0.0152(5) Uani 1 1 d . . . . .
S3 S 0.2400(2) 0.4239(2) 0.51074(15) 0.0169(5) Uani 1 1 d . . . . .
S2 S 0.1053(2) 0.5691(2) 0.46848(16) 0.0186(6) Uani 1 1 d . . . . .
S5 S 0.7704(2) 0.5396(2) 0.34347(14) 0.0134(5) Uani 1 1 d . . . . .
S9 S 0.5233(2) 0.4504(2) 0.51103(16) 0.0199(6) Uani 1 1 d . . . . .
O53 O 0.8024(7) 0.4464(6) 0.3692(5) 0.0208(19) Uani 1 1 d . . . . .
O82 O 0.9474(6) 0.5110(6) 0.6427(5) 0.0178(17) Uani 1 1 d . . . . .
O42 O 0.3234(7) 0.4075(7) 0.6757(5) 0.023(2) Uani 1 1 d . . . . .
O12 O 0.1989(6) 0.5352(6) 0.3521(5) 0.0161(17) Uani 1 1 d . . . . .
O61 O 0.7692(8) 0.6644(7) 0.5185(5) 0.026(2) Uani 1 1 d . . . . .
O83 O 0.8691(5) 0.3863(6) 0.6879(4) 0.0134(15) Uani 1 1 d . . . . .
O43 O 0.1653(6) 0.4325(7) 0.6757(5) 0.0196(18) Uani 1 1 d . . . . .
O93 O 0.5560(7) 0.4713(8) 0.5779(5) 0.029(2) Uani 1 1 d . . . . .
O231 O 0.2081(6) 0.5338(6) 0.4912(4) 0.0165(17) Uani 1 1 d . . . . .
O41 O 0.2465(7) 0.5561(6) 0.6320(5) 0.0190(18) Uani 1 1 d . . . . .
O71 O 0.6997(6) 0.4453(7) 0.4910(4) 0.0211(19) Uani 1 1 d . . . . .
O81 O 0.8371(6) 0.5546(6) 0.7046(4) 0.0157(16) Uani 1 1 d . . . . .
O21 O 0.1132(7) 0.6686(7) 0.4579(5) 0.027(2) Uani 1 1 d . . . . .
O561 O 0.7466(6) 0.5985(6) 0.4109(4) 0.0149(16) Uani 1 1 d . . . . .
O52 O 0.8324(8) 0.6023(8) 0.3230(5) 0.028(2) Uani 1 1 d . . . . .
O121 O 0.0703(6) 0.5148(6) 0.4023(4) 0.0152(16) Uani 1 1 d . . . . .
O13 O 0.0642(6) 0.4526(7) 0.2956(4) 0.0214(19) Uani 1 1 d . . . . .
O671 O 0.8504(5) 0.5164(6) 0.5028(4) 0.0127(15) Uani 1 1 d . . . . .
O341 O 0.2010(6) 0.4026(6) 0.5722(4) 0.0153(16) Uani 1 1 d . . . . .
O781 O 0.7823(5) 0.4883(6) 0.5971(4) 0.0129(15) Uani 1 1 d . . . . .
O11 O 0.0656(7) 0.6279(6) 0.3078(5) 0.0213(19) Uani 1 1 d . . . . .
O22 O 0.0562(7) 0.5306(8) 0.5125(5) 0.028(2) Uani 1 1 d . . . . .
O62 O 0.8942(7) 0.6652(8) 0.4630(5) 0.028(2) Uani 1 1 d . . . . .
O51 O 0.6804(7) 0.5395(7) 0.3031(5) 0.025(2) Uani 1 1 d . . . . .
O31 O 0.3343(7) 0.4310(8) 0.5282(5) 0.029(2) Uani 1 1 d . . . . .
O72 O 0.8392(8) 0.3568(7) 0.5399(5) 0.028(2) Uani 1 1 d . . . . .
O32 O 0.1930(8) 0.3611(7) 0.4596(5) 0.030(2) Uani 1 1 d . . . . .
O91 O 0.4980(9) 0.5264(10) 0.4659(7) 0.048(3) Uani 1 1 d . . . . .
O92 O 0.5129(8) 0.3552(9) 0.4899(7) 0.041(3) Uani 1 1 d . . . . .

loop_
_atom_site_aniso_label
_atom_site_aniso_U_11
_atom_site_aniso_U_22
_atom_site_aniso_U_33
_atom_site_aniso_U_23
_atom_site_aniso_U_13
_atom_site_aniso_U_12
I1 0.0094(3) 0.0097(3) 0.0156(3) 0.0002(2) 0.0047(2) -0.0001(2)
I12 0.0105(3) 0.0134(3) 0.0185(3) -0.0023(3) 0.0054(3) -0.0008(2)
I10 0.0111(3) 0.0101(3) 0.0272(4) -0.0002(3) 0.0070(3) -0.0003(2)
I2 0.0103(3) 0.0149(3) 0.0186(3) -0.0031(3) 0.0043(3) 0.0016(2)
I4 0.0113(3) 0.0095(3) 0.0243(4) -0.0002(3) 0.0067(3) -0.0007(2)
I3 0.0107(3) 0.0150(3) 0.0177(3) -0.0030(3) 0.0048(3) -0.0033(3)
I11 0.0115(3) 0.0115(3) 0.0208(4) -0.0013(3) 0.0031(3) -0.0002(2)
I6 0.0111(3) 0.0088(3) 0.0186(3) 0.0009(2) 0.0043(3) -0.0002(2)
I5 0.0108(3) 0.0143(3) 0.0264(4) 0.0044(3) 0.0072(3) 0.0021(3)
I8 0.0132(3) 0.0135(3) 0.0233(4) 0.0019(3) 0.0047(3) 0.0000(3)
I7 0.0133(3) 0.0112(3) 0.0324(4) 0.0016(3) 0.0042(3) 0.0000(3)
I9 0.0138(4) 0.0190(4) 0.0653(7) 0.0131(4) 0.0103(4) 0.0052(3)
S1 0.0076(12) 0.0119(11) 0.0180(13) 0.0006(10) 0.0046(10) 0.0026(9)
S8 0.0081(11) 0.0097(10) 0.0148(13) 0.0008(9) 0.0036(9) -0.0001(9)
S7 0.0136(12) 0.0128(11) 0.0110(12) 0.0027(9) 0.0021(10) -0.0007(9)
S4 0.0109(12) 0.0097(10) 0.0153(12) 0.0000(9) 0.0048(10) 0.0008(9)
S6 0.0191(14) 0.0135(12) 0.0141(12) 0.0032(10) 0.0059(11) -0.0002(10)
S3 0.0176(14) 0.0175(13) 0.0157(12) 0.0011(10) 0.0043(11) 0.0026(10)
S2 0.0167(14) 0.0193(13) 0.0193(14) 0.0007(11) 0.0033(11) 0.0058(11)
S5 0.0147(14) 0.0142(12) 0.0124(12) 0.0016(9) 0.0053(10) -0.0044(10)
S9 0.0181(15) 0.0248(14) 0.0175(14) -0.0004(11) 0.0055(12) -0.0001(11)
O53 0.030(5) 0.015(4) 0.019(4) -0.001(3) 0.010(4) -0.002(4)
O82 0.015(4) 0.012(4) 0.026(5) 0.003(3) 0.003(3) -0.005(3)
O42 0.027(5) 0.022(4) 0.020(4) 0.000(4) 0.003(4) 0.014(4)
O12 0.012(4) 0.011(4) 0.024(4) 0.001(3) 0.002(3) 0.003(3)
O61 0.040(6) 0.017(4) 0.023(5) 0.003(4) 0.010(4) 0.011(4)
O83 0.008(4) 0.013(4) 0.018(4) -0.004(3) 0.000(3) 0.001(3)
O43 0.013(4) 0.026(4) 0.023(4) -0.004(4) 0.012(3) -0.001(3)
O93 0.020(5) 0.048(6) 0.020(5) -0.005(4) 0.005(4) -0.005(4)
O231 0.015(4) 0.017(4) 0.016(4) 0.006(3) 0.003(3) -0.002(3)
O41 0.025(5) 0.007(3) 0.025(5) -0.004(3) 0.004(4) -0.007(3)
O71 0.021(5) 0.027(5) 0.010(4) 0.004(3) -0.006(3) -0.009(4)
O81 0.010(4) 0.019(4) 0.017(4) -0.004(3) 0.001(3) 0.003(3)
O21 0.034(6) 0.014(4) 0.026(5) 0.003(4) -0.005(4) 0.009(4)
O561 0.016(4) 0.018(4) 0.014(4) 0.002(3) 0.010(3) -0.001(3)
O52 0.037(6) 0.031(5) 0.021(5) -0.004(4) 0.013(4) -0.023(4)
O121 0.013(4) 0.020(4) 0.012(4) -0.001(3) 0.003(3) -0.004(3)
O13 0.017(4) 0.034(5) 0.015(4) -0.007(4) 0.008(3) -0.008(4)
O671 0.006(3) 0.017(4) 0.015(4) 0.001(3) 0.002(3) 0.000(3)
O341 0.020(4) 0.011(3) 0.015(4) -0.005(3) 0.006(3) -0.005(3)
O781 0.012(4) 0.014(4) 0.011(4) 0.001(3) -0.001(3) -0.003(3)
O11 0.023(5) 0.016(4) 0.026(5) 0.003(3) 0.009(4) 0.008(4)
O22 0.029(6) 0.039(6) 0.018(5) 0.004(4) 0.007(4) 0.008(4)
O62 0.029(6) 0.034(5) 0.024(5) 0.005(4) 0.011(4) -0.011(4)
O51 0.018(5) 0.023(5) 0.029(5) 0.008(4) -0.001(4) -0.003(4)
O31 0.025(5) 0.038(6) 0.026(5) 0.015(4) 0.010(4) 0.015(4)
O72 0.040(6) 0.026(5) 0.021(5) 0.006(4) 0.011(4) 0.009(4)
O32 0.042(6) 0.024(5) 0.022(5) -0.003(4) 0.005(4) 0.004(4)
O91 0.039(7) 0.063(9) 0.045(7) 0.033(7) 0.016(6) 0.019(6)
O92 0.028(6) 0.040(6) 0.061(8) -0.026(6) 0.023(6) -0.013(5)

loop_
_atom_type_symbol
_atom_type_description
_atom_type_scat_dispersion_real
_atom_type_scat_dispersion_imag
_atom_type_scat_source
I I -0.4742 1.8119 'International Tables Vol C Tables 4.2.6.8 and 6.1.1.4'
O O 0.0106 0.0060 'International Tables Vol C Tables 4.2.6.8 and 6.1.1.4'
S S 0.1246 0.1234 'International Tables Vol C Tables 4.2.6.8 and 6.1.1.4'

loop_
_geom_angle_atom_site_label_1
_geom_angle_atom_site_label_2
_geom_angle_atom_site_label_3
_geom_angle
_geom_angle_site_symmetry_1
_geom_angle_site_symmetry_3
_geom_angle_publ_flag
I2 I1 I3 97.48(3) . . ?
I11 I10 I12 102.51(3) . . ?
I6 I4 I5 99.61(3) . . ?
I9 I7 I8 97.32(3) . . ?
O12 S1 O121 102.1(5) . . ?
O13 S1 O12 114.9(6) . . ?
O13 S1 O121 97.7(5) . . ?
O13 S1 O11 118.4(6) . . ?
O11 S1 O12 114.4(6) . . ?
O11 S1 O121 105.9(5) . . ?
O82 S8 O83 115.3(5) . . ?
O82 S8 O781 104.1(5) . . ?
O83 S8 O781 102.3(4) . . ?
O81 S8 O82 117.2(5) . . ?
O81 S8 O83 116.4(5) . . ?
O81 S8 O781 97.3(5) . . ?
O71 S7 O671 109.5(5) . . ?
O71 S7 O781 105.1(5) . . ?
O781 S7 O671 102.2(4) . . ?
O72 S7 O71 122.8(7) . . ?
O72 S7 O671 103.4(6) . . ?
O72 S7 O781 112.0(5) . . ?
O42 S4 O341 103.9(5) . . ?
O43 S4 O42 116.5(6) . . ?
O43 S4 O41 115.8(6) . . ?
O43 S4 O341 98.1(5) . . ?
O41 S4 O42 115.4(6) . . ?
O41 S4 O341 103.6(5) . . ?
O61 S6 O561 106.7(6) . . ?
O61 S6 O671 108.6(5) . . ?
O61 S6 O62 122.6(7) . . ?
O561 S6 O671 101.5(4) . . ?
O62 S6 O561 112.0(5) . . ?
O62 S6 O671 103.3(6) . . ?
O341 S3 O231 103.4(5) . . ?
O31 S3 O231 103.2(6) . . ?
O31 S3 O341 111.6(5) . . ?
O31 S3 O32 122.8(7) . . ?
O32 S3 O231 108.4(6) . . ?
O32 S3 O341 105.8(6) . . ?
O21 S2 O231 103.3(6) . . ?
O21 S2 O121 111.2(5) . . ?
O21 S2 O22 123.3(7) . . ?
O121 S2 O231 102.9(5) . . ?
O22 S2 O231 108.9(5) . . ?
O22 S2 O121 105.4(6) . . ?
O53 S5 O561 103.9(5) . . ?
O52 S5 O53 117.8(7) . . ?
O52 S5 O561 103.6(5) . . ?
O52 S5 O51 116.1(6) . . ?
O51 S5 O53 114.4(6) . . ?
O51 S5 O561 96.9(6) . . ?
O93 S9 O91 119.3(9) . . ?
O92 S9 O93 120.1(8) . . ?
O92 S9 O91 120.6(9) . . ?
S2 O231 S3 125.1(6) . . ?
S6 O561 S5 125.0(5) . . ?
S2 O121 S1 125.6(5) . . ?
S7 O671 S6 123.2(5) . . ?
S3 O341 S4 123.9(5) . . ?
S7 O781 S8 122.5(5) . . ?

loop_
_geom_bond_atom_site_label_1
_geom_bond_atom_site_label_2
_geom_bond_distance
_geom_bond_site_symmetry_2
_geom_bond_publ_flag
I1 I2 2.6807(10) . ?
I1 I3 2.6898(10) . ?
I12 I10 2.6987(10) . ?
I10 I11 2.6812(10) . ?
I4 I6 2.6790(10) . ?
I4 I5 2.6815(10) . ?
I8 I7 2.6999(11) . ?
I7 I9 2.6730(12) . ?
S1 O12 1.443(9) . ?
S1 O121 1.712(9) . ?
S1 O13 1.427(10) . ?
S1 O11 1.428(9) . ?
S8 O82 1.429(9) . ?
S8 O83 1.440(8) . ?
S8 O81 1.424(9) . ?
S8 O781 1.747(8) . ?
S7 O71 1.415(9) . ?
S7 O671 1.613(9) . ?
S7 O781 1.555(9) . ?
S7 O72 1.404(10) . ?
S4 O42 1.460(10) . ?
S4 O43 1.424(9) . ?
S4 O41 1.439(8) . ?
S4 O341 1.723(9) . ?
S6 O61 1.403(10) . ?
S6 O561 1.556(9) . ?
S6 O671 1.633(9) . ?
S6 O62 1.405(10) . ?
S3 O231 1.628(9) . ?
S3 O341 1.567(9) . ?
S3 O31 1.412(11) . ?
S3 O32 1.438(11) . ?
S2 O231 1.616(10) . ?
S2 O21 1.412(10) . ?
S2 O121 1.557(9) . ?
S2 O22 1.421(11) . ?
S5 O53 1.446(10) . ?
S5 O561 1.740(9) . ?
S5 O52 1.429(10) . ?
S5 O51 1.440(10) . ?
S9 O93 1.399(10) . ?
S9 O91 1.408(12) . ?
S9 O92 1.393(12) . ?

loop_
_geom_torsion_atom_site_label_1
_geom_torsion_atom_site_label_2
_geom_torsion_atom_site_label_3
_geom_torsion_atom_site_label_4
_geom_torsion
_geom_torsion_site_symmetry_1
_geom_torsion_site_symmetry_2
_geom_torsion_site_symmetry_3
_geom_torsion_site_symmetry_4
_geom_torsion_publ_flag
O53 S5 O561 S6 62.5(7) . . . . ?
O82 S8 O781 S7 46.7(7) . . . . ?
O42 S4 O341 S3 -75.9(8) . . . . ?
O12 S1 O121 S2 50.2(8) . . . . ?
O61 S6 O561 S5 -176.1(6) . . . . ?
O61 S6 O671 S7 42.8(8) . . . . ?
O83 S8 O781 S7 -73.6(7) . . . . ?
O43 S4 O341 S3 164.1(7) . . . . ?
O231 S3 O341 S4 -68.9(7) . . . . ?
O231 S2 O121 S1 -69.2(7) . . . . ?
O41 S4 O341 S3 45.0(8) . . . . ?
O71 S7 O671 S6 40.1(8) . . . . ?
O71 S7 O781 S8 170.3(6) . . . . ?
O81 S8 O781 S7 167.2(6) . . . . ?
O21 S2 O231 S3 179.5(7) . . . . ?
O21 S2 O121 S1 40.8(9) . . . . ?
O561 S6 O671 S7 -69.4(7) . . . . ?
O52 S5 O561 S6 -61.1(8) . . . . ?
O121 S2 O231 S3 -64.7(7) . . . . ?
O13 S1 O121 S2 167.7(7) . . . . ?
O671 S7 O781 S8 -75.4(6) . . . . ?
O671 S6 O561 S5 -62.5(7) . . . . ?
O341 S3 O231 S2 -62.2(8) . . . . ?
O781 S7 O671 S6 -71.0(7) . . . . ?
O11 S1 O121 S2 -69.8(8) . . . . ?
O22 S2 O231 S3 46.9(9) . . . . ?
O22 S2 O121 S1 176.7(7) . . . . ?
O62 S6 O561 S5 47.1(8) . . . . ?
O62 S6 O671 S7 174.5(7) . . . . ?
O51 S5 O561 S6 179.8(7) . . . . ?
O31 S3 O231 S2 -178.7(7) . . . . ?
O31 S3 O341 S4 41.4(9) . . . . ?
O72 S7 O671 S6 172.5(7) . . . . ?
O72 S7 O781 S8 34.7(8) . . . . ?
O32 S3 O231 S2 49.8(9) . . . . ?
O32 S3 O341 S4 177.2(7) . . . . ?
